data_2104080
loop_
_publ_author_name
'van der Lee, A.'
'Rolland, M.'
'Marat, X.'
'Virieux, D.'
'Volle, J.-N.'
'Pirat, J.-L.'

_publ_section_title
;
 Structure-directing weak phosphoryl
 <i>X</i>H&#x00B7;&#x00B7;&#x00B7;O=P (<i>X</i> = C, N) hydrogen bonds
 in cyclic oxazaphospholidines and oxazaphosphinanes
;
_journal_coeditor_code GP5020
_journal_issue 2
_journal_name_full 'Acta Crystallographica Section B'
_journal_page_first 196
_journal_page_last 205
_journal_paper_doi 10.1107/S0108768107061770
_journal_volume 64
_journal_year 2008
_chemical_formula_moiety 'C15 H16 N1 O2 P1'
_chemical_formula_sum 'C15 H16 N O2 P'
_chemical_formula_weight 273.27
_chemical_name_systematic
;
(2R,3S,5S)-3,5-diphenyl-[1,4,2]-oxazaphosphorinane
2-oxide.
;
_space_group_IT_number 19
_symmetry_cell_setting orthorhombic
_symmetry_space_group_name_Hall 'P 2ac 2ab'
_symmetry_space_group_name_H-M 'P 21 21 21'
_atom_sites_solution_hydrogens geom
_atom_sites_solution_primary direct
_audit_creation_method CRYSTALS_ver_12.84
_cell_angle_alpha 90
_cell_angle_beta 90
_cell_angle_gamma 90
_cell_formula_units_Z 4
_cell_length_a 5.3914(2)
_cell_length_b 11.7559(4)
_cell_length_c 21.6032(8)
_cell_measurement_reflns_used 2867
_cell_measurement_temperature 175
_cell_measurement_theta_max 32.3917
_cell_measurement_theta_min 2.8141
_cell_volume 1369.23(9)
_computing_cell_refinement
;
CrysAlis RED, Oxford Diffraction Ltd.,
Version 1.171.31.7 (release 18-10-2006 CrysAlis171 .NET)
(compiled Oct 18 2006,16:28:17)
;
_computing_data_collection
;
CrysAlis CCD, Oxford Diffraction Ltd.,
Version 1.171.31.7 (release 18-10-2006 CrysAlis171 .NET)
(compiled Oct 18 2006,16:28:17)
;
_computing_data_reduction
;
CrysAlis RED, Oxford Diffraction Ltd.,
Version 1.171.31.7 (release 18-10-2006 CrysAlis171 .NET)
(compiled Oct 18 2006,16:28:17)
;
_computing_molecular_graphics 'CAMERON (Watkin et al., 1996)'
_computing_publication_material 'CRYSTALS (Betteridge et al., 2003)'
_computing_structure_refinement 'CRYSTALS (Betteridge et al., 2003)'
_computing_structure_solution 'SIR2002 (Burla et al., 2003)'
_diffrn_ambient_temperature 175
_diffrn_detector_area_resol_mean 8.4205
_diffrn_measured_fraction_theta_full 0.997
_diffrn_measured_fraction_theta_max 0.927
_diffrn_measurement_device_type 'Oxford Diffraction XCALIBUR'
_diffrn_measurement_method \w
_diffrn_radiation_monochromator graphite
_diffrn_radiation_source 'Enhance (Mo) X-ray Source'
_diffrn_radiation_type 'Mo K\a'
_diffrn_radiation_wavelength 0.71073
_diffrn_reflns_av_R_equivalents 0.057
_diffrn_reflns_av_sigmaI/netI 0.1590
_diffrn_reflns_limit_h_max 7
_diffrn_reflns_limit_h_min -8
_diffrn_reflns_limit_k_max 16
_diffrn_reflns_limit_k_min -17
_diffrn_reflns_limit_l_max 29
_diffrn_reflns_limit_l_min -31
_diffrn_reflns_number 26882
_diffrn_reflns_theta_full 30.531
_diffrn_reflns_theta_max 32.480
_diffrn_reflns_theta_min 3.318
_diffrn_standards_decay_% 0
_diffrn_standards_interval_count '25 frames'
_diffrn_standards_number '4 frames'
_exptl_absorpt_coefficient_mu 0.198
_exptl_absorpt_correction_T_max 0.9612
_exptl_absorpt_correction_T_min 0.9401
_exptl_absorpt_correction_type multi-scan
_exptl_absorpt_process_details
;
CrysAlis RED, Oxford Diffraction Ltd.,
Version 1.171.29.9 (release 23-03-2006 CrysAlis171 .NET)
(compiled Mar 23 2006,23:39:28)
Empirical absorption correction using spherical harmonics,
 implemented in SCALE3 ABSPACK scaling algorithm.
;
_exptl_crystal_colour 'translucent pale white'
_exptl_crystal_density_diffrn 1.326
_exptl_crystal_description prism
_exptl_crystal_F_000 576
_exptl_crystal_size_max 0.30
_exptl_crystal_size_mid 0.20
_exptl_crystal_size_min 0.20
_refine_diff_density_max 0.12
_refine_diff_density_min -0.18
_refine_ls_abs_structure_details 'Flack (1983), 1866 Friedel-pairs'
_refine_ls_abs_structure_Flack -0.10(16)
_refine_ls_extinction_method None
_refine_ls_goodness_of_fit_ref 1.1073
_refine_ls_hydrogen_treatment constr
_refine_ls_matrix_type full
_refine_ls_number_parameters 173
_refine_ls_number_reflns 1197
_refine_ls_number_restraints 0
_refine_ls_R_factor_all 0.1090
_refine_ls_R_factor_gt 0.0275
_refine_ls_shift/su_max 0.013533
_refine_ls_structure_factor_coef F
_refine_ls_weighting_details
;
 Method, part 1, Chebychev polynomial, (Watkin, 1994, Prince, 1982)
 [weight] = 1.0/[A~0~*T~0~(x)+A~1~*T~1~(x) ... +A~n-1~]*T~n-1~(x)]
 where A~i~ are the Chebychev coefficients listed below and x= Fcalc/Fmax
 Method = Robust Weighting (Prince, 1982)
 W = [weight] * [1-(deltaF/6*sigmaF)^2^]^2^
 A~i~ are:
 27.8 -41.7 34.0 -14.2 6.83
;
_refine_ls_weighting_scheme calc
_refine_ls_wR_factor_all 0.0440
_refine_ls_wR_factor_gt 0.0293
_refine_ls_wR_factor_ref 0.0293
_reflns_number_gt 1197
_reflns_number_total 4506
_reflns_threshold_expression I>2.0\s(I)
_cod_data_source_file gp5020.cif
_cod_data_source_block IX
_cod_depositor_comments
;
The following automatic conversions were performed:
'_symmetry_cell_setting' value 'Orthorhombic' changed to 'orthorhombic'
according to '/home/saulius/struct/CIF-dictionaries/cif_core.dic'
dictionary named 'cif_core.dic' version 2.4.1 from 2010-06-29.

Automatic conversion script
Id: cif_fix_enum 1527 2010-12-29 10:47:43Z saulius 

The following automatic conversions were performed:

'_symmetry_cell_setting' value 'Orthorhombic' changed to
'orthorhombic' according to
/home/saulius/struct/CIF-dictionaries/cif_core.dic dictionary named
'cif_core.dic' version 2.4.1 from 2010-06-29.

Automatic conversion script
Id: cif_fix_values 1715 2011-07-08 13:25:40Z adriana 
;
_cod_original_sg_symbol_Hall 'P 2ac 2ab '
_cod_original_sg_symbol_H-M 'P 21 21 21 '
_cod_original_formula_sum 'C15 H16 N1 O2 P1'
_cod_database_code 2104080

loop_
_symmetry_equiv_pos_as_xyz
x,y,z
x+1/2,-y+1/2,-z
-x,y+1/2,-z+1/2
-x+1/2,-y,z+1/2

loop_
_atom_site_type_symbol
_atom_site_label
_atom_site_fract_x
_atom_site_fract_y
_atom_site_fract_z
_atom_site_U_iso_or_equiv
_atom_site_adp_type
_atom_site_occupancy
O O1 0.2584(5) 0.02455(16) 0.84333(9) 0.0464 Uani 1.0000
P P2 0.2897(2) 0.03856(7) 0.77056(4) 0.0449 Uani 1.0000
C C3 0.4148(6) 0.1804(3) 0.76198(14) 0.0349 Uani 1.0000
N N4 0.2608(5) 0.25689(19) 0.79954(10) 0.0345 Uani 1.0000
C C5 0.2697(6) 0.2298(2) 0.86558(12) 0.0365 Uani 1.0000
C C6 0.1378(7) 0.1162(3) 0.87593(15) 0.0407 Uani 1.0000
O O7 0.4345(5) -0.0532(2) 0.74238(10) 0.0629 Uani 1.0000
C C8 0.4170(6) 0.2124(3) 0.69417(15) 0.0359 Uani 1.0000
C C9 0.2314(7) 0.2759(3) 0.66782(14) 0.0398 Uani 1.0000
C C10 0.2332(9) 0.3003(3) 0.60526(16) 0.0509 Uani 1.0000
C C11 0.4257(8) 0.2620(3) 0.56872(18) 0.0545 Uani 1.0000
C C12 0.6093(8) 0.1980(3) 0.59410(16) 0.0523 Uani 1.0000
C C13 0.6079(7) 0.1737(3) 0.65689(15) 0.0449 Uani 1.0000
C C14 0.1392(6) 0.3206(3) 0.90303(14) 0.0356 Uani 1.0000
C C15 0.2224(7) 0.3493(3) 0.96196(14) 0.0420 Uani 1.0000
C C16 0.1000(8) 0.4300(3) 0.99651(16) 0.0475 Uani 1.0000
C C17 -0.1063(8) 0.4844(3) 0.97243(17) 0.0492 Uani 1.0000
C C18 -0.1890(7) 0.4578(3) 0.91430(15) 0.0478 Uani 1.0000
C C19 -0.0676(7) 0.3747(3) 0.87953(17) 0.0438 Uani 1.0000
H H20 0.0473 0.0429 0.7467 0.0419 Uiso 1.0000
H H21 0.5848 0.1806 0.7782 0.0422 Uiso 1.0000
H H23 0.4426 0.2261 0.8796 0.0431 Uiso 1.0000
H H24 -0.0347 0.1249 0.8597 0.0495 Uiso 1.0000
H H25 0.1373 0.0984 0.9201 0.0494 Uiso 1.0000
H H26 0.7332 0.1302 0.6735 0.0540 Uiso 1.0000
H H27 0.7402 0.1705 0.5699 0.0619 Uiso 1.0000
H H28 0.4264 0.2796 0.5264 0.0658 Uiso 1.0000
H H29 0.1064 0.3417 0.5882 0.0599 Uiso 1.0000
H H30 0.1030 0.3037 0.6923 0.0474 Uiso 1.0000
H H31 0.3651 0.3141 0.9767 0.0504 Uiso 1.0000
H H32 0.1562 0.4491 1.0366 0.0558 Uiso 1.0000
H H33 -0.1923 0.5398 0.9952 0.0582 Uiso 1.0000
H H34 -0.3263 0.4947 0.8975 0.0578 Uiso 1.0000
H H35 -0.1254 0.3559 0.8399 0.0519 Uiso 1.0000
H H22 0.3276 0.3406 0.7951 0.0500 Uiso 1.0000

loop_
_atom_site_aniso_label
_atom_site_aniso_U_11
_atom_site_aniso_U_22
_atom_site_aniso_U_33
_atom_site_aniso_U_12
_atom_site_aniso_U_13
_atom_site_aniso_U_23
O1 0.0721(18) 0.0329(11) 0.0340(11) 0.0117(14) 0.0004(14) 0.0039(10)
P2 0.0662(7) 0.0338(4) 0.0345(4) 0.0085(5) -0.0050(5) 0.0013(4)
C3 0.0274(18) 0.0393(17) 0.0380(19) -0.0005(15) -0.0024(16) -0.0008(16)
N4 0.0400(15) 0.0321(12) 0.0315(13) 0.0005(15) 0.0057(14) -0.0017(10)
C5 0.036(2) 0.0417(17) 0.0321(16) 0.0018(19) -0.0031(18) 0.0012(14)
C6 0.054(3) 0.0385(17) 0.0293(16) 0.0063(17) 0.0032(17) 0.0054(15)
O7 0.099(2) 0.0465(14) 0.0426(15) 0.0252(16) -0.0013(14) -0.0032(12)
C8 0.038(2) 0.0387(18) 0.0305(16) -0.0066(17) -0.0003(17) -0.0006(15)
C9 0.039(2) 0.0448(17) 0.0360(17) -0.005(2) -0.0028(19) -0.0015(14)
C10 0.057(3) 0.052(2) 0.044(2) -0.002(2) -0.012(2) 0.0083(17)
C11 0.067(3) 0.061(2) 0.036(2) -0.027(2) -0.006(2) 0.0077(19)
C12 0.057(3) 0.061(2) 0.039(2) -0.013(2) 0.0104(19) -0.0034(19)
C13 0.036(2) 0.056(2) 0.043(2) -0.0057(19) 0.0013(16) -0.0003(18)
C14 0.038(2) 0.0355(16) 0.0332(17) -0.0004(17) 0.0067(16) 0.0051(15)
C15 0.043(2) 0.0442(17) 0.0388(19) -0.0005(19) 0.0019(19) -0.0012(15)
C16 0.064(3) 0.043(2) 0.0360(19) -0.007(2) 0.0056(18) -0.0067(15)
C17 0.062(3) 0.036(2) 0.049(2) 0.0012(18) 0.018(2) -0.0025(16)
C18 0.050(2) 0.0447(18) 0.048(2) 0.016(2) 0.0068(18) 0.0082(18)
C19 0.048(2) 0.044(2) 0.0400(19) 0.0024(19) 0.0047(19) -0.0006(16)

loop_
_atom_type_symbol
_atom_type_scat_dispersion_real
_atom_type_scat_dispersion_imag
_atom_type_scat_source
C 0.0033 0.0016 'International Tables Vol C 4.2.6.8 and 6.1.1.4'
H 0.0000 0.0000 'International Tables Vol C 4.2.6.8 and 6.1.1.4'
N 0.0061 0.0033 'International Tables Vol C 4.2.6.8 and 6.1.1.4'
O 0.0106 0.0060 'International Tables Vol C 4.2.6.8 and 6.1.1.4'
P 0.1023 0.0942 'International Tables Vol C 4.2.6.8 and 6.1.1.4'

loop_
_geom_angle_atom_site_label_1
_geom_angle_atom_site_label_2
_geom_angle_atom_site_label_3
_geom_angle
_geom_angle_publ_flag
P2 O1 C6 116.95(18) yes
O1 P2 C3 103.67(13) yes
O1 P2 O7 113.04(13) yes
C3 P2 O7 115.96(16) yes
O1 P2 H20 105.6 no
C3 P2 H20 106.0 no
O7 P2 H20 111.7 no
P2 C3 N4 107.3(2) yes
P2 C3 C8 109.4(2) yes
N4 C3 C8 112.8(3) yes
P2 C3 H21 108.4 no
N4 C3 H21 109.2 no
C8 C3 H21 109.7 no
C3 N4 C5 112.8(2) yes
C3 N4 H22 109.2 no
C5 N4 H22 106.3 no
N4 C5 C6 108.5(2) yes
N4 C5 C14 110.6(2) yes
C6 C5 C14 108.8(3) yes
N4 C5 H23 110.0 no
C6 C5 H23 111.0 no
C14 C5 H23 107.9 no
C5 C6 O1 111.8(3) yes
C5 C6 H24 107.0 no
O1 C6 H24 109.0 no
C5 C6 H25 109.4 no
O1 C6 H25 108.5 no
H24 C6 H25 111.2 no
C3 C8 C9 122.1(3) yes
C3 C8 C13 119.2(3) yes
C9 C8 C13 118.7(3) yes
C8 C9 C10 120.9(4) yes
C8 C9 H30 119.9 no
C10 C9 H30 119.2 no
C9 C10 C11 119.8(4) yes
C9 C10 H29 119.8 no
C11 C10 H29 120.3 no
C10 C11 C12 119.8(4) yes
C10 C11 H28 119.3 no
C12 C11 H28 120.8 no
C11 C12 C13 120.3(4) yes
C11 C12 H27 121.0 no
C13 C12 H27 118.7 no
C12 C13 C8 120.4(4) yes
C12 C13 H26 119.5 no
C8 C13 H26 120.1 no
C5 C14 C15 120.7(3) yes
C5 C14 C19 120.3(3) yes
C15 C14 C19 119.0(3) yes
C14 C15 C16 120.6(4) yes
C14 C15 H31 118.2 no
C16 C15 H31 121.2 no
C15 C16 C17 120.0(3) yes
C15 C16 H32 120.5 no
C17 C16 H32 119.5 no
C16 C17 C18 120.1(3) yes
C16 C17 H33 121.4 no
C18 C17 H33 118.6 no
C17 C18 C19 120.1(3) yes
C17 C18 H34 120.6 no
C19 C18 H34 119.3 no
C18 C19 C14 120.2(3) yes
C18 C19 H35 120.0 no
C14 C19 H35 119.7 no

loop_
_geom_bond_atom_site_label_1
_geom_bond_atom_site_label_2
_geom_bond_distance
_geom_bond_publ_flag
O1 P2 1.590(2) yes
O1 C6 1.442(4) yes
P2 C3 1.808(3) yes
P2 O7 1.464(2) yes
P2 H20 1.406 no
C3 N4 1.469(4) yes
C3 C8 1.513(4) yes
C3 H21 0.981 no
N4 C5 1.463(4) yes
N4 H22 1.052 no
C5 C6 1.529(4) yes
C5 C14 1.513(4) yes
C5 H23 0.981 no
C6 H24 0.999 no
C6 H25 0.978 no
C8 C9 1.372(5) yes
C8 C13 1.384(5) yes
C9 C10 1.382(5) yes
C9 H30 0.930 no
C10 C11 1.379(5) yes
C10 H29 0.916 no
C11 C12 1.359(5) yes
C11 H28 0.937 no
C12 C13 1.386(5) yes
C12 H27 0.936 no
C13 H26 0.921 no
C14 C15 1.391(4) yes
C14 C19 1.380(5) yes
C15 C16 1.375(4) yes
C15 H31 0.930 no
C16 C17 1.385(5) yes
C16 H32 0.944 no
C17 C18 1.369(5) yes
C17 H33 0.939 no
C18 C19 1.396(5) yes
C18 H34 0.931 no
C19 H35 0.938 no

loop_
_geom_hbond_atom_site_label_D
_geom_hbond_atom_site_label_H
_geom_hbond_atom_site_label_A
_geom_hbond_site_symmetry_A
_geom_hbond_distance_DH
_geom_hbond_distance_HA
_geom_hbond_distance_DA
_geom_hbond_angle_DHA
_geom_hbond_publ_flag
N4 H22 O7 3_656 1.05 1.96 2.916(2) 149 yes

loop_
_cod_related_entry_id
_cod_related_entry_database
_cod_related_entry_code
1 ChemSpider 21195060
